data_1537107
loop_
_publ_author_name
'Kruglik, A.I.'
'Vasil'ev, A.D.'
'Grankina, V.A.'
'Kovalev, G.V.'

_publ_section_title
;
 Crystal structure of Cs3CdBr5 and (NH4)2.34Rb0.66ZnBr5
;
_journal_name_full Kristallografiya
_journal_page_first 583
_journal_page_last 589
_journal_volume 37
_journal_year 1992
_chemical_formula_sum 'Br5 H9.36 N2.34 Rb0.66 Zn'
_chemical_name_systematic '(N H4)2.34 Rb0.66 Zn Br5'
_space_group_IT_number 140
_symmetry_space_group_name_Hall '-I 4 2c'
_symmetry_space_group_name_H-M 'I 4/m c m'
_cell_angle_alpha 90
_cell_angle_beta 90
_cell_angle_gamma 90
_cell_formula_units_Z 4
_cell_length_a 9.0313
_cell_length_b 9.0313
_cell_length_c 15.1406
_cell_volume 1234.934
_citation_journal_id_ASTM KRISAJ
_cod_data_source_file Kruglik_KRISAJ_1992_1282.cif
_cod_data_source_block H9.36Br5N2.34Rb0.66Zn1
_cod_original_formula_sum 'H9.36 Br5 N2.34 Rb0.66 Zn1'
_cod_database_code 1537107

loop_
_symmetry_equiv_pos_as_xyz
x,y,z
-y,x,z
-x,-y,z
y,-x,z
x,-y,-z+1/2
y,x,-z+1/2
-x,y,-z+1/2
-y,-x,-z+1/2
-x,-y,-z
y,-x,-z
x,y,-z
-y,x,-z
-x,y,z-1/2
-y,-x,z-1/2
x,-y,z-1/2
y,x,z-1/2
x+1/2,y+1/2,z+1/2
-y+1/2,x+1/2,z+1/2
-x+1/2,-y+1/2,z+1/2
y+1/2,-x+1/2,z+1/2
x+1/2,-y+1/2,-z+1
y+1/2,x+1/2,-z+1
-x+1/2,y+1/2,-z+1
-y+1/2,-x+1/2,-z+1
-x+1/2,-y+1/2,-z+1/2
y+1/2,-x+1/2,-z+1/2
x+1/2,y+1/2,-z+1/2
-y+1/2,x+1/2,-z+1/2
-x+1/2,y+1/2,z
-y+1/2,-x+1/2,z
x+1/2,-y+1/2,z
y+1/2,x+1/2,z

loop_
_atom_site_label
_atom_site_type_symbol
_atom_site_fract_x
_atom_site_fract_y
_atom_site_fract_z
_atom_site_occupancy
_atom_site_U_iso_or_equiv
Rb2 Rb+1 0 0 0.25 0.458 0.0
Br2 Br-1 0 0 0 1 0.0
N1 N-3 0.1583 0.6583 0 0.9 0.0
Zn1 Zn+2 0.5 0 0.25 1 0.0
Br1 Br-1 0.1478 0.6478 0.3475 1 0.0
Rb1 Rb+1 0.1583 0.6583 0 0.1 0.0
N2 N-3 0 0 0.25 0.542 0.0
